data_2211544
loop_
_publ_author_name
' Zia-ur-Rahman'
'Saqib Ali'
'Niaz Muhammad'
'Meetsma, Auke'

_publ_section_title
;
 Chlorodiethyl[4-(4-nitrophenyl)piperazine-1-carbodithioato]tin(IV)
;
_journal_coeditor_code NG2151
_journal_issue 12
_journal_name_full 'Acta Crystallographica Section E'
_journal_page_first m3560
_journal_page_last m3561
_journal_paper_doi 10.1107/S1600536806047611
_journal_volume 62
_journal_year 2006
_chemical_formula_iupac '[Sn (C2 H5)2 (C11 H12 N3 O2 S2) Cl]'
_chemical_formula_moiety 'C15 H22 Cl N3 O2 S2 Sn'
_chemical_formula_sum 'C15 H22 Cl N3 O2 S2 Sn'
_chemical_formula_weight 494.65
_chemical_name_systematic
;
Chlorodiethyl[4-(4-nitrophenyl)piperazine-1-carbodithioato]tin(IV)
;
_space_group_IT_number 14
_symmetry_cell_setting monoclinic
_symmetry_space_group_name_Hall '-P 2ybc'
_symmetry_space_group_name_H-M 'P 1 21/c 1'
_atom_sites_solution_hydrogens difmap
_atom_sites_solution_primary heavy
_atom_sites_solution_secondary direct
_cell_angle_alpha 90
_cell_angle_beta 115.7990(10)
_cell_angle_gamma 90
_cell_formula_units_Z 4
_cell_length_a 14.1638(9)
_cell_length_b 10.5851(7)
_cell_length_c 14.0247(9)
_cell_measurement_reflns_used 5242
_cell_measurement_temperature 100.0(10)
_cell_measurement_theta_max 29.64
_cell_measurement_theta_min 2.50
_cell_volume 1893.1(2)
_computing_cell_refinement 'SAINT-Plus (Bruker, 2000)'
_computing_data_collection 'SMART (Bruker, 2000)'
_computing_data_reduction 'XPREP (Bruker, 2000)'
_computing_molecular_graphics
;
PLATON (Spek, 2003)
;
_computing_publication_material PLATON
_computing_structure_refinement 'SHELXL97 (Sheldrick, 1997)'
_computing_structure_solution
;
DIRDIF99 (Beurskens <i>et al.</i>,  1999)
;
_diffrn_ambient_temperature 100.0(10)
_diffrn_detector_area_resol_mean '4096x4096 / 62x62 (binned 512)'
_diffrn_measured_fraction_theta_full 0.998
_diffrn_measured_fraction_theta_max 0.991
_diffrn_measurement_device_type
;
Bruker SMART APEX CCD area-detector
;
_diffrn_measurement_method '\f and \w'
_diffrn_radiation_monochromator 'parallel mounted graphite'
_diffrn_radiation_source 'fine focus sealed Siemens Mo tube '
_diffrn_radiation_type MoK\a
_diffrn_radiation_wavelength 0.71073
_diffrn_reflns_av_R_equivalents 0.0207
_diffrn_reflns_av_sigmaI/netI 0.0215
_diffrn_reflns_limit_h_max 16
_diffrn_reflns_limit_h_min -18
_diffrn_reflns_limit_k_max 14
_diffrn_reflns_limit_k_min -14
_diffrn_reflns_limit_l_max 18
_diffrn_reflns_limit_l_min -18
_diffrn_reflns_number 16982
_diffrn_reflns_reduction_process
;
 Intensity data were corrected for Lorentz and polarization
  effects, decay and absorption and reduced to F~o~^2^
  using SAINT (Bruker, 2000) and SADABS (Sheldrick, 2001)
;
_diffrn_reflns_theta_full 25.00
_diffrn_reflns_theta_max 28.28
_diffrn_reflns_theta_min 2.51
_diffrn_standards_decay_% 0
_diffrn_standards_number 0
_exptl_absorpt_coefficient_mu 1.725
_exptl_absorpt_correction_T_max 0.5486
_exptl_absorpt_correction_T_min 0.4295
_exptl_absorpt_correction_type multi-scan
_exptl_absorpt_process_details '(SADABS; Sheldrick, 2001)'
_exptl_crystal_colour yellow
_exptl_crystal_density_diffrn 1.735
_exptl_crystal_density_method 'not measured'
_exptl_crystal_description 'trianglar block'
_exptl_crystal_F_000 992
_exptl_crystal_size_max 0.49
_exptl_crystal_size_mid 0.42
_exptl_crystal_size_min 0.35
_refine_diff_density_max 1.251
_refine_diff_density_min -0.391
_refine_ls_extinction_method none
_refine_ls_goodness_of_fit_ref 1.072
_refine_ls_hydrogen_treatment refall
_refine_ls_matrix_type full
_refine_ls_number_parameters 305
_refine_ls_number_reflns 4661
_refine_ls_number_restraints 0
_refine_ls_restrained_S_all 1.072
_refine_ls_R_factor_all 0.0267
_refine_ls_R_factor_gt 0.0243
_refine_ls_shift/su_max 0.000
_refine_ls_shift/su_mean 0.000
_refine_ls_structure_factor_coef Fsqd
_refine_ls_weighting_details 'calc w=1/[\s^2^(Fo^2^)+(0.0298P)^2^+2.2398P] where P=(Fo^2^+2Fc^2^)/3'
_refine_ls_weighting_scheme calc
_refine_ls_wR_factor_gt 0.0608
_refine_ls_wR_factor_ref 0.0618
_reflns_number_gt 4332
_reflns_number_total 4661
_reflns_threshold_expression I>2\s(I)
_cod_data_source_file ng2151.cif
_cod_data_source_block I
_cod_depositor_comments
;
The following automatic conversions were performed:
'_symmetry_cell_setting' value 'Monoclinic' changed to 'monoclinic'
according to '/home/saulius/struct/CIF-dictionaries/cif_core.dic'
dictionary named 'cif_core.dic' version 2.4.1 from
2010-06-29.

'_exptl_absorpt_correction_type' value 'multi-Scan' changed
to 'multi-scan' according to
'/home/saulius/struct/CIF-dictionaries/cif_core.dic' dictionary named
'cif_core.dic' version 2.4.1 from 2010-06-29.

Automatic conversion script
Id: cif_fix_enum 1527 2010-12-29 10:47:43Z saulius 

The following automatic conversions were performed:

'_symmetry_cell_setting' value 'Monoclinic' changed to 'monoclinic'
according to /home/saulius/struct/CIF-dictionaries/cif_core.dic
dictionary named 'cif_core.dic' version 2.4.1 from
2010-06-29.

'_exptl_absorpt_correction_type' value 'multi-Scan'
changed to 'multi-scan' according to
/home/saulius/struct/CIF-dictionaries/cif_core.dic dictionary named
'cif_core.dic' version 2.4.1 from 2010-06-29.

Automatic conversion script
Id: cif_fix_values 1715 2011-07-08 13:25:40Z adriana 
;
_cod_original_sg_symbol_Hall '-P 2y b c'
_cod_original_sg_symbol_H-M 'P 21/c'
_cod_database_code 2211544
_cod_database_fobs_code 2211544

loop_
_symmetry_equiv_pos_site_id
_symmetry_equiv_pos_as_xyz
1 x,y,z
2 -x,1/2+y,1/2-z
3 -x,-y,-z
4 x,1/2-y,1/2+z

loop_
_atom_site_aniso_label
_atom_site_aniso_U_11
_atom_site_aniso_U_22
_atom_site_aniso_U_33
_atom_site_aniso_U_12
_atom_site_aniso_U_13
_atom_site_aniso_U_23
Sn 0.01250(10) 0.01340(10) 0.01660(10) -0.00180(10) 0.00600(10) -0.00140(10)
Cl 0.0100(2) 0.0165(2) 0.0264(3) -0.0034(2) 0.0096(2) -0.0030(2)
S1 0.0134(3) 0.0156(3) 0.0229(3) -0.0031(2) 0.0092(2) -0.0043(2)
S2 0.0145(3) 0.0196(3) 0.0177(2) -0.0043(2) 0.0083(2) -0.0057(2)
O1 0.0277(9) 0.0153(8) 0.0267(9) 0.0041(7) 0.0121(8) -0.0005(6)
O2 0.0290(10) 0.0164(8) 0.0240(8) -0.0055(7) 0.0135(7) 0.0008(6)
N1 0.0210(10) 0.0122(9) 0.0147(8) -0.0010(7) 0.0055(8) -0.0002(7)
N2 0.0134(9) 0.0120(8) 0.0154(8) -0.0012(6) 0.0067(7) -0.0012(6)
N3 0.0123(8) 0.0163(9) 0.0147(8) -0.0021(7) 0.0065(7) -0.0016(7)
C1 0.0172(10) 0.0116(9) 0.0135(9) -0.0006(8) 0.0053(8) -0.0006(7)
C2 0.0159(10) 0.0166(10) 0.0143(9) -0.0025(8) 0.0082(8) -0.0011(7)
C3 0.0141(10) 0.0155(10) 0.0168(9) 0.0005(8) 0.0084(8) -0.0014(8)
C4 0.0125(10) 0.0123(9) 0.0114(9) -0.0001(7) 0.0035(8) -0.0002(7)
C5 0.0152(10) 0.0170(10) 0.0196(10) -0.0006(8) 0.0107(9) -0.0001(8)
C6 0.0157(10) 0.0170(10) 0.0183(10) 0.0021(8) 0.0088(9) -0.0011(8)
C7 0.0115(10) 0.0133(10) 0.0200(10) 0.0000(8) 0.0060(8) -0.0028(8)
C8 0.0153(10) 0.0173(10) 0.0189(10) -0.0048(8) 0.0091(9) -0.0034(8)
C9 0.0122(10) 0.0156(10) 0.0185(10) -0.0012(8) 0.0067(8) -0.0028(8)
C10 0.0149(10) 0.0140(10) 0.0155(9) -0.0030(8) 0.0077(8) -0.0009(7)
C11 0.0124(10) 0.0165(10) 0.0129(9) -0.0001(8) 0.0043(8) 0.0026(7)
C12 0.0196(12) 0.0204(11) 0.0194(10) -0.0023(9) 0.0065(9) -0.0036(9)
C13 0.0273(13) 0.0284(13) 0.0189(11) -0.0049(10) 0.0096(10) -0.0021(9)
C14 0.0281(14) 0.0227(12) 0.0379(14) 0.0073(10) 0.0204(12) 0.0082(10)
C15 0.0340(16) 0.0243(14) 0.058(2) 0.0075(12) 0.0278(15) -0.0017(13)

loop_
_atom_site_type_symbol
_atom_site_label
_atom_site_fract_x
_atom_site_fract_y
_atom_site_fract_z
_atom_site_U_iso_or_equiv
_atom_site_thermal_displace_type
_atom_site_occupancy
Sn Sn 0.069690(10) 0.232930(10) 0.294080(10) 0.01430(10) Uani 1.000
Cl Cl -0.11109(4) 0.19507(5) 0.28215(4) 0.01700(10) Uani 1.000
S S1 0.08452(4) 0.41066(5) 0.41456(4) 0.0168(2) Uani 1.000
S S2 0.25528(4) 0.35152(5) 0.35415(4) 0.0168(2) Uani 1.000
O O1 0.36114(14) 1.29089(15) 0.64523(14) 0.0231(5) Uani 1.000
O O2 0.48872(14) 1.27462(15) 0.59962(14) 0.0224(5) Uani 1.000
N N1 0.42322(16) 1.22714(17) 0.62536(14) 0.0168(5) Uani 1.000
N N2 0.40698(14) 0.69539(17) 0.64976(14) 0.0135(5) Uani 1.000
N N3 0.26164(14) 0.54391(17) 0.48052(14) 0.0142(5) Uani 1.000
C C1 0.41949(17) 1.09049(19) 0.63219(16) 0.0146(5) Uani 1.000
C C2 0.49031(17) 1.0166(2) 0.61263(16) 0.0150(6) Uani 1.000
C C3 0.48520(17) 0.8863(2) 0.61714(17) 0.0149(6) Uani 1.000
C C4 0.40907(16) 0.82616(19) 0.64143(15) 0.0127(5) Uani 1.000
C C5 0.33951(17) 0.9046(2) 0.66236(17) 0.0162(6) Uani 1.000
C C6 0.34489(17) 1.0344(2) 0.65790(17) 0.0165(6) Uani 1.000
C C7 0.44451(17) 0.6135(2) 0.58890(17) 0.0152(6) Uani 1.000
C C8 0.35810(17) 0.5924(2) 0.47702(17) 0.0166(6) Uani 1.000
C C9 0.22677(17) 0.6194(2) 0.54797(17) 0.0154(6) Uani 1.000
C C10 0.31822(17) 0.6341(2) 0.65770(16) 0.0144(6) Uani 1.000
C C11 0.20862(16) 0.4468(2) 0.42303(16) 0.0144(6) Uani 1.000
C C12 0.0106(2) 0.2682(2) 0.12730(19) 0.0205(6) Uani 1.000
C C13 0.0752(2) 0.3504(3) 0.08976(19) 0.0250(7) Uani 1.000
C C14 0.1402(2) 0.0587(3) 0.3675(2) 0.0274(8) Uani 1.000
C C15 0.2238(3) 0.0120(3) 0.3377(3) 0.0360(10) Uani 1.000
H H2 0.540(2) 1.056(3) 0.596(2) 0.019(7) Uiso 1.000
H H3 0.533(2) 0.842(3) 0.608(2) 0.015(6) Uiso 1.000
H H5 0.289(2) 0.874(3) 0.677(2) 0.027(8) Uiso 1.000
H H6 0.302(2) 1.083(3) 0.670(2) 0.015(6) Uiso 1.000
H H7 0.4639(19) 0.536(2) 0.6239(19) 0.011(6) Uiso 1.000
H H7' 0.508(2) 0.647(3) 0.586(2) 0.025(7) Uiso 1.000
H H8 0.341(2) 0.669(3) 0.439(2) 0.016(6) Uiso 1.000
H H8' 0.378(2) 0.534(3) 0.438(2) 0.023(7) Uiso 1.000
H H9 0.171(2) 0.580(2) 0.555(2) 0.015(6) Uiso 1.000
H H9' 0.208(2) 0.705(3) 0.516(2) 0.018(7) Uiso 1.000
H H10 0.297(2) 0.681(3) 0.704(2) 0.019(7) Uiso 1.000
H H10' 0.344(2) 0.549(3) 0.689(2) 0.015(6) Uiso 1.000
H H12 0.008(2) 0.184(3) 0.101(2) 0.027(7) Uiso 1.000
H H12' -0.061(3) 0.303(3) 0.111(2) 0.032(8) Uiso 1.000
H H13 0.089(2) 0.436(3) 0.123(2) 0.030(8) Uiso 1.000
H H13' 0.139(2) 0.306(3) 0.099(2) 0.026(7) Uiso 1.000
H H13" 0.034(2) 0.365(3) 0.012(2) 0.028(8) Uiso 1.000
H H14 0.157(3) 0.067(4) 0.436(3) 0.051(11) Uiso 1.000
H H14' 0.089(4) 0.002(4) 0.347(4) 0.080(15) Uiso 1.000
H H15 0.193(4) 0.002(4) 0.263(4) 0.080(15) Uiso 1.000
H H15' 0.251(3) -0.068(4) 0.368(3) 0.058(11) Uiso 1.000
H H15" 0.273(3) 0.076(4) 0.351(3) 0.059(12) Uiso 1.000

loop_
_atom_type_symbol
_atom_type_description
_atom_type_scat_dispersion_real
_atom_type_scat_dispersion_imag
_atom_type_scat_source
Sn Sn -0.6537 1.4246 'International Tables Vol C Tables 4.2.6.8 and 6.1.1.4'
S S 0.1246 0.1234 'International Tables Vol C Tables 4.2.6.8 and 6.1.1.4'
O O 0.0106 0.0060 'International Tables Vol C Tables 4.2.6.8 and 6.1.1.4'
N N 0.0061 0.0033 'International Tables Vol C Tables 4.2.6.8 and 6.1.1.4'
Cl Cl 0.1484 0.1585 'International Tables Vol C Tables 4.2.6.8 and 6.1.1.4'
H H 0.0000 0.0000 'International Tables Vol C Tables 4.2.6.8 and 6.1.1.4'
C C 0.0033 0.0016 'International Tables Vol C Tables 4.2.6.8 and 6.1.1.4'

loop_
_geom_angle_atom_site_label_1
_geom_angle_atom_site_label_2
_geom_angle_atom_site_label_3
_geom_angle
_geom_angle_publ_flag
Cl Sn S1 87.03(2) no
Cl Sn S2 156.58(2) no
Cl Sn C12 92.99(8) no
Cl Sn C14 98.21(8) no
S1 Sn S2 69.59(2) no
S1 Sn C12 119.25(6) no
S1 Sn C14 116.36(7) no
S2 Sn C12 97.14(8) no
S2 Sn C14 93.65(8) no
C12 Sn C14 123.66(9) no
Sn S1 C11 89.82(7) no
Sn S2 C11 83.54(8) no
O1 N1 O2 122.82(19) no
O1 N1 C1 118.7(2) no
O2 N1 C1 118.5(2) no
C4 N2 C7 120.82(19) no
C4 N2 C10 119.9(2) no
C7 N2 C10 108.86(17) no
C8 N3 C9 113.84(17) no
C8 N3 C11 122.52(19) no
C9 N3 C11 123.5(2) no
N1 C1 C2 119.8(2) no
N1 C1 C6 119.8(2) no
C2 C1 C6 120.42(19) no
C1 C2 C3 119.7(2) no
C2 C3 C4 121.3(2) no
N2 C4 C3 120.9(2) no
N2 C4 C5 121.7(2) no
C3 C4 C5 117.30(19) no
C4 C5 C6 121.2(2) no
C1 C6 C5 120.1(2) no
N2 C7 C8 110.6(2) no
N3 C8 C7 110.78(18) no
N3 C9 C10 109.1(2) no
N2 C10 C9 110.41(18) no
S1 C11 S2 117.04(12) no
S1 C11 N3 119.91(18) no
S2 C11 N3 123.05(19) no
Sn C12 C13 118.10(17) no
Sn C14 C15 114.2(2) no
C1 C2 H2 119.1(19) no
C3 C2 H2 121.2(19) no
C2 C3 H3 118(2) no
C4 C3 H3 121(2) no
C4 C5 H5 123(2) no
C6 C5 H5 116(2) no
C1 C6 H6 118(2) no
C5 C6 H6 122(2) no
N2 C7 H7 108.1(16) no
N2 C7 H7' 112.3(17) no
C8 C7 H7 109.4(15) no
C8 C7 H7' 110.4(15) no
H7 C7 H7' 106(3) no
N3 C8 H8 107.7(19) no
N3 C8 H8' 107.7(19) no
C7 C8 H8 110.4(17) no
C7 C8 H8' 112.5(17) no
H8 C8 H8' 108(2) no
N3 C9 H9 111.1(15) no
N3 C9 H9' 107.6(16) no
C10 C9 H9 108.9(16) no
C10 C9 H9' 107.7(16) no
H9 C9 H9' 112(2) no
N2 C10 H10 110.7(19) no
N2 C10 H10' 105.8(18) no
C9 C10 H10 110.8(17) no
C9 C10 H10' 109.8(16) no
H10 C10 H10' 109(2) no
Sn C12 H12 100.9(16) no
Sn C12 H12' 100.8(16) no
C13 C12 H12 109.2(18) no
C13 C12 H12' 114.3(19) no
H12 C12 H12' 113(3) no
C12 C13 H13 112.6(17) no
C12 C13 H13' 110.0(18) no
C12 C13 H13" 108.3(18) no
H13 C13 H13' 113(3) no
H13 C13 H13" 106(2) no
H13' C13 H13" 107(2) no
Sn C14 H14 107(3) no
Sn C14 H14' 106(3) no
C15 C14 H14 118(3) no
C15 C14 H14' 109(4) no
H14 C14 H14' 102(4) no
C14 C15 H15 108(4) no
C14 C15 H15' 113(3) no
C14 C15 H15" 109(3) no
H15 C15 H15' 107(4) no
H15 C15 H15" 104(4) no
H15' C15 H15" 116(4) no

loop_
_geom_bond_atom_site_label_1
_geom_bond_atom_site_label_2
_geom_bond_distance
_geom_bond_publ_flag
Sn Cl 2.5243(7) no
Sn S1 2.4758(6) no
Sn S2 2.6959(6) no
Sn C12 2.146(2) no
Sn C14 2.136(3) no
S1 C11 1.752(3) no
S2 C11 1.716(2) no
O1 N1 1.233(3) no
O2 N1 1.239(3) no
N1 C1 1.452(3) no
N2 C4 1.391(3) no
N2 C7 1.469(3) no
N2 C10 1.461(3) no
N3 C8 1.480(3) no
N3 C9 1.478(3) no
N3 C11 1.321(3) no
C1 C2 1.390(3) no
C1 C6 1.390(4) no
C2 C3 1.384(3) no
C3 C4 1.416(3) no
C4 C5 1.414(3) no
C5 C6 1.379(3) no
C7 C8 1.529(3) no
C9 C10 1.528(3) no
C12 C13 1.514(4) no
C14 C15 1.501(5) no
C2 H2 0.93(3) no
C3 H3 0.88(3) no
C5 H5 0.89(3) no
C6 H6 0.87(3) no
C7 H7 0.93(2) no
C7 H7' 0.98(3) no
C8 H8 0.94(3) no
C8 H8' 0.95(3) no
C9 H9 0.94(3) no
C9 H9' 0.99(3) no
C10 H10 0.96(3) no
C10 H10' 1.00(3) no
C12 H12 0.96(3) no
C12 H12' 1.01(4) no
C13 H13 1.00(3) no
C13 H13' 0.98(3) no
C13 H13" 1.00(3) no
C14 H14 0.89(4) no
C14 H14' 0.89(5) no
C15 H15 0.95(5) no
C15 H15' 0.95(4) no
C15 H15" 0.93(5) no

loop_
_geom_contact_atom_site_label_1
_geom_contact_atom_site_label_2
_geom_contact_distance
_geom_contact_site_symmetry_2
_geom_contact_publ_flag
Sn H14' 3.63(5) 2_555 no
Sn H13" 3.47(3) 4_555 no
Cl S1 3.4430(8) . no
Cl C12 3.398(3) . no
Cl C14 3.532(3) . no
Cl H12' 3.01(3) . no
Cl H13 3.00(3) 2_545 no
Cl H5 2.91(3) 3_566 no
Cl H10 3.02(3) 3_566 no
Cl H13" 3.04(3) 4_555 no
S1 Cl 3.4430(8) . no
S1 S2 2.9569(9) . no
S2 C12 3.649(3) . no
S2 C13 3.467(3) . no
S2 S1 2.9569(9) . no
S2 C15 3.616(3) . no
S2 C14 3.545(3) . no
S2 C6 3.699(2) 4_564 no
S1 H12 3.14(3) 2_555 no
S1 H9 2.55(2) . no
S2 H8' 2.52(3) . no
S2 H15" 2.93(4) . no
S2 H7' 3.08(3) 3_666 no
S2 H13 3.20(3) . no
S2 H6 3.01(3) 4_564 no
O1 C11 3.353(3) 1_565 no
O1 C4 3.348(3) 2_656 no
O1 C3 3.248(3) 2_656 no
O2 C8 3.142(3) 3_676 no
O2 C7 3.386(3) 3_676 no
O2 C4 3.318(3) 2_656 no
O1 H6 2.43(3) . no
O1 H10' 2.83(3) 1_565 no
O2 H2 2.43(3) . no
O2 H7 2.83(2) 1_565 no
O2 H7' 2.75(3) 3_676 no
O2 H8 2.76(3) 3_676 no
N1 N2 3.040(3) 2_656 no
N1 C4 3.267(3) 2_656 no
N2 N3 2.862(3) . no
N2 N1 3.040(3) 2_646 no
N2 C1 3.175(3) 2_646 no
N3 N2 2.862(3) . no
C1 N2 3.175(3) 2_656 no
C1 C7 3.537(3) 2_656 no
C2 C10 3.417(3) 2_656 no
C2 C2 3.307(3) 3_676 no
C2 C3 3.540(3) 3_676 no
C3 C2 3.540(3) 3_676 no
C3 O1 3.248(3) 2_646 no
C4 O1 3.348(3) 2_646 no
C4 O2 3.318(3) 2_646 no
C4 N1 3.267(3) 2_646 no
C5 C9 3.465(3) . no
C6 S2 3.699(2) 4_565 no
C7 C1 3.537(3) 2_646 no
C7 O2 3.386(3) 3_676 no
C8 O2 3.142(3) 3_676 no
C9 C12 3.554(4) 2_555 no
C9 C5 3.465(3) . no
C10 C2 3.417(3) 2_646 no
C11 O1 3.353(3) 1_545 no
C12 C9 3.554(4) 2_545 no
C12 S2 3.649(3) . no
C12 Cl 3.398(3) . no
C14 S2 3.545(3) . no
C14 Cl 3.532(3) . no
C2 H10' 2.77(3) 2_656 no
C2 H2 2.87(3) 3_676 no
C3 H2 2.92(3) 3_676 no
C3 H7' 2.61(3) . no
C4 H9' 2.91(3) . no
C4 H8 3.06(3) . no
C5 H10 2.57(3) . no
C5 H9' 2.97(3) . no
C6 H7 3.08(3) 2_656 no
C7 H3 2.68(3) . no
C8 H10' 3.10(3) . no
C10 H5 2.61(3) . no
C12 H9' 2.94(3) 2_545 no
C12 H14' 2.95(5) 2_555 no
C13 H14 2.99(4) 4_554 no
C13 H6 2.99(3) 4_564 no
C14 H12' 3.00(3) 2_545 no
H2 O2 2.43(3) . no
H2 C2 2.87(3) 3_676 no
H2 C3 2.92(3) 3_676 no
H3 C7 2.68(3) . no
H3 H7' 2.09(4) . no
H5 C10 2.61(3) . no
H5 H10 2.07(4) . no
H5 Cl 2.91(3) 3_566 no
H6 O1 2.43(3) . no
H6 S2 3.01(3) 4_565 no
H6 C13 2.99(3) 4_565 no
H6 H13' 2.39(4) 4_565 no
H7 O2 2.83(2) 1_545 no
H7 H10' 2.26(4) . no
H7 C6 3.08(3) 2_646 no
H7' C3 2.61(3) . no
H7' H3 2.09(4) . no
H7' S2 3.08(3) 3_666 no
H7' O2 2.75(3) 3_676 no
H8 C4 3.06(3) . no
H8 H9' 2.58(4) . no
H8 O2 2.76(3) 3_676 no
H8' S2 2.52(3) . no
H9 S1 2.55(2) . no
H9' C4 2.91(3) . no
H9' C5 2.97(3) . no
H9' H8 2.58(4) . no
H9' C12 2.94(3) 2_555 no
H9' H12' 2.31(4) 2_555 no
H10 C5 2.57(3) . no
H10 H5 2.07(4) . no
H10 Cl 3.02(3) 3_566 no
H10' O1 2.83(3) 1_545 no
H10' C8 3.10(3) . no
H10' H7 2.26(4) . no
H10' C2 2.77(3) 2_646 no
H12 S1 3.14(3) 2_545 no
H12' C14 3.00(3) 2_555 no
H12' H9' 2.31(4) 2_545 no
H12' H14' 2.27(6) 2_555 no
H13 S2 3.20(3) . no
H13 Cl 3.00(3) 2_555 no
H13' H6 2.39(4) 4_564 no
H13" Sn 3.47(3) 4_554 no
H13" Cl 3.04(3) 4_554 no
H13" H14 2.51(5) 4_554 no
H14 C13 2.99(4) 4_555 no
H14 H13" 2.51(5) 4_555 no
H14' Sn 3.63(5) 2_545 no
H14' C12 2.95(5) 2_545 no
H14' H12' 2.27(6) 2_545 no
H15" S2 2.93(4) . no

loop_
_geom_hbond_atom_site_label_D
_geom_hbond_atom_site_label_H
_geom_hbond_atom_site_label_A
_geom_hbond_distance_DH
_geom_hbond_distance_HA
_geom_hbond_distance_DA
_geom_hbond_angle_DHA
_geom_hbond_publ_flag
C6 H6 O1 0.87(3) 2.43(3) 2.737(3) 101(2) no
C8 H8' S2 0.95(3) 2.52(3) 3.067(2) 117(2) no
C9 H9 S1 0.94(3) 2.55(2) 3.027(2) 112.1(19) no

loop_
_geom_torsion_atom_site_label_1
_geom_torsion_atom_site_label_2
_geom_torsion_atom_site_label_3
_geom_torsion_atom_site_label_4
_geom_torsion
_geom_torsion_publ_flag
Cl Sn S1 C11 -177.91(7) no
S2 Sn S1 C11 0.63(7) no
C12 Sn S1 C11 -86.14(12) no
C14 Sn S1 C11 84.39(12) no
Cl Sn S2 C11 3.03(9) no
S1 Sn S2 C11 -0.64(7) no
C12 Sn S2 C11 117.96(10) no
C14 Sn S2 C11 -117.45(10) no
Cl Sn C12 C13 154.18(19) no
S1 Sn C12 C13 65.9(2) no
S2 Sn C12 C13 -4.7(2) no
C14 Sn C12 C13 -103.9(2) no
Cl Sn C14 C15 148.7(2) no
S1 Sn C14 C15 -120.6(2) no
S2 Sn C14 C15 -51.6(2) no
C12 Sn C14 C15 49.5(3) no
Sn S1 C11 S2 -1.04(11) no
Sn S1 C11 N3 178.87(17) no
Sn S2 C11 S1 0.96(11) no
Sn S2 C11 N3 -178.95(18) no
O1 N1 C1 C2 -178.47(19) no
O1 N1 C1 C6 1.7(3) no
O2 N1 C1 C2 1.6(3) no
O2 N1 C1 C6 -178.2(2) no
C7 N2 C4 C3 -29.0(3) no
C7 N2 C4 C5 154.5(2) no
C10 N2 C4 C3 -170.05(18) no
C10 N2 C4 C5 13.5(3) no
C4 N2 C7 C8 -84.0(2) no
C10 N2 C7 C8 60.9(2) no
C4 N2 C10 C9 81.7(2) no
C7 N2 C10 C9 -63.5(2) no
C9 N3 C8 C7 51.0(2) no
C11 N3 C8 C7 -133.0(2) no
C8 N3 C9 C10 -52.7(2) no
C11 N3 C9 C10 131.4(2) no
C8 N3 C11 S1 -169.60(15) no
C8 N3 C11 S2 10.3(3) no
C9 N3 C11 S1 6.0(3) no
C9 N3 C11 S2 -174.15(16) no
N1 C1 C2 C3 -178.72(19) no
C6 C1 C2 C3 1.1(3) no
N1 C1 C6 C5 178.65(19) no
C2 C1 C6 C5 -1.1(3) no
C1 C2 C3 C4 0.0(3) no
C2 C3 C4 N2 -177.54(19) no
C2 C3 C4 C5 -0.9(3) no
N2 C4 C5 C6 177.4(2) no
C3 C4 C5 C6 0.8(3) no
C4 C5 C6 C1 0.2(3) no
N2 C7 C8 N3 -54.2(2) no
N3 C9 C10 N2 58.6(2) no
